data_2208225
loop_
_publ_author_name
'Lai Jiang'
'Ping Wang'
'Dong-Jun Jiang'
'Wei-Ke Su'

_publ_section_title
;
 (<i>Z</i>)-Ethyl
 3-(1,3-benzodioxol-5-yl)-2-[(triphenylphosphoranylidene)amino]prop-2-enoate
;
_journal_coeditor_code YA6275
_journal_issue 2
_journal_name_full 'Acta Crystallographica Section E'
_journal_page_first o528
_journal_page_last o529
_journal_paper_doi 10.1107/S1600536806000195
_journal_volume 62
_journal_year 2006
_chemical_formula_iupac 'C30 H26 N O4 P'
_chemical_formula_moiety 'C30 H26 N O4 P'
_chemical_formula_sum 'C30 H26 N O4 P'
_chemical_formula_weight 495.49
_chemical_name_systematic
;
(Z)-Ethyl
3-(1,3-benzodioxol-5-yl)-2-[(triphenylphosphoranylidene)amino]prop-2-enoate
;
_space_group_IT_number 2
_symmetry_cell_setting triclinic
_symmetry_space_group_name_Hall '-P 1'
_symmetry_space_group_name_H-M 'P -1'
_atom_sites_solution_hydrogens geom
_atom_sites_solution_primary direct
_atom_sites_solution_secondary difmap
_audit_creation_method SHELXL97
_cell_angle_alpha 71.628(2)
_cell_angle_beta 89.328(2)
_cell_angle_gamma 79.940(2)
_cell_formula_units_Z 2
_cell_length_a 8.9346(10)
_cell_length_b 10.1613(12)
_cell_length_c 14.8002(16)
_cell_measurement_reflns_used 1645
_cell_measurement_temperature 298(2)
_cell_measurement_theta_max 24.2
_cell_measurement_theta_min 2.3
_cell_volume 1254.2(2)
_computing_cell_refinement 'SAINT (Bruker, 2002)'
_computing_data_collection 'SMART (Bruker, 2002)'
_computing_data_reduction SAINT
_computing_molecular_graphics 'SHELXTL (Bruker, 2002)'
_computing_publication_material SHELXL97
_computing_structure_refinement 'SHELXL97 (Sheldrick, 1997)'
_computing_structure_solution 'SHELXS97 (Sheldrick, 1997)'
_diffrn_ambient_temperature 298(2)
_diffrn_measured_fraction_theta_full 0.984
_diffrn_measured_fraction_theta_max 0.984
_diffrn_measurement_device_type 'Bruker APEX area-detector'
_diffrn_measurement_method '\f and \w'
_diffrn_radiation_monochromator graphite
_diffrn_radiation_source 'fine-focus sealed tube'
_diffrn_radiation_type MoK\a
_diffrn_radiation_wavelength 0.71073
_diffrn_reflns_av_R_equivalents 0.026
_diffrn_reflns_av_sigmaI/netI 0.071
_diffrn_reflns_limit_h_max 10
_diffrn_reflns_limit_h_min -10
_diffrn_reflns_limit_k_max 9
_diffrn_reflns_limit_k_min -12
_diffrn_reflns_limit_l_max 17
_diffrn_reflns_limit_l_min -17
_diffrn_reflns_number 6745
_diffrn_reflns_theta_full 25.2
_diffrn_reflns_theta_max 25.2
_diffrn_reflns_theta_min 2.1
_diffrn_standards_decay_% 0
_diffrn_standards_interval_count 0
_diffrn_standards_number 0
_exptl_absorpt_coefficient_mu 0.15
_exptl_absorpt_correction_T_max 0.982
_exptl_absorpt_correction_T_min 0.970
_exptl_absorpt_correction_type multi-scan
_exptl_absorpt_process_details '(SADABS; Bruker, 2002)'
_exptl_crystal_colour Colourless
_exptl_crystal_density_diffrn 1.312
_exptl_crystal_density_method 'not measured'
_exptl_crystal_description Block
_exptl_crystal_F_000 520
_exptl_crystal_size_max 0.19
_exptl_crystal_size_mid 0.14
_exptl_crystal_size_min 0.12
_refine_diff_density_max 0.38
_refine_diff_density_min -0.28
_refine_ls_extinction_method none
_refine_ls_goodness_of_fit_ref 1.09
_refine_ls_hydrogen_treatment constr
_refine_ls_matrix_type full
_refine_ls_number_parameters 326
_refine_ls_number_reflns 4459
_refine_ls_number_restraints 0
_refine_ls_restrained_S_all 1.09
_refine_ls_R_factor_all 0.097
_refine_ls_R_factor_gt 0.072
_refine_ls_shift/su_max 0.000
_refine_ls_shift/su_mean 0.000
_refine_ls_structure_factor_coef Fsqd
_refine_ls_weighting_details 'calc w = 1/[\s^2^(Fo^2^)+(0.0518P)^2^+0.6569P] where P=(Fo^2^+2Fc^2^)/3'
_refine_ls_weighting_scheme calc
_refine_ls_wR_factor_gt 0.146
_refine_ls_wR_factor_ref 0.159
_reflns_number_gt 3371
_reflns_number_total 4459
_reflns_threshold_expression I>2\s(I)
_cod_data_source_file ya6275.cif
_cod_data_source_block I
_cod_depositor_comments
;
The following automatic conversions were performed:
'_symmetry_cell_setting' value 'Triclinic' changed to 'triclinic'
according to '/home/saulius/struct/CIF-dictionaries/cif_core.dic'
dictionary named 'cif_core.dic' version 2.4.1 from 2010-06-29.

Automatic conversion script
Id: cif_fix_enum 1527 2010-12-29 10:47:43Z saulius 

The following automatic conversions were performed:

'_symmetry_cell_setting' value 'Triclinic' changed to 'triclinic'
according to /home/saulius/struct/CIF-dictionaries/cif_core.dic
dictionary named 'cif_core.dic' version 2.4.1 from 2010-06-29.

Automatic conversion script
Id: cif_fix_values 1715 2011-07-08 13:25:40Z adriana 
;
_cod_database_code 2208225
_cod_database_fobs_code 2208225

loop_
_symmetry_equiv_pos_as_xyz
'x, y, z'
'-x, -y, -z'

loop_
_atom_site_label
_atom_site_fract_x
_atom_site_fract_y
_atom_site_fract_z
_atom_site_U_iso_or_equiv
_atom_site_adp_type
_atom_site_calc_flag
_atom_site_refinement_flags
_atom_site_occupancy
_atom_site_type_symbol
P1 0.10334(9) 0.41810(9) 0.79589(6) 0.0334(2) Uani d . 1 P
O1 0.7209(3) -0.0431(3) 0.5758(2) 0.0665(8) Uani d . 1 O
O2 0.5795(3) -0.0525(3) 0.70809(17) 0.0597(7) Uani d . 1 O
O3 0.0793(3) 0.6766(2) 0.49580(15) 0.0447(6) Uani d . 1 O
O4 -0.0170(3) 0.6317(2) 0.63975(16) 0.0486(6) Uani d . 1 O
N1 0.1862(3) 0.3779(3) 0.71138(18) 0.0359(6) Uani d . 1 N
C1 0.7018(5) -0.1257(4) 0.6699(3) 0.0676(12) Uani d . 1 C
H1A 0.7947 -0.1427 0.7083 0.081 Uiso calc R 1 H
H1B 0.6794 -0.2159 0.6704 0.081 Uiso calc R 1 H
C2 0.5321(4) 0.0746(4) 0.6382(2) 0.0398(8) Uani d . 1 C
C3 0.6171(4) 0.0797(4) 0.5598(3) 0.0465(9) Uani d . 1 C
C4 0.5949(4) 0.1939(4) 0.4802(3) 0.0593(11) Uani d . 1 C
H4 0.6530 0.1972 0.4272 0.071 Uiso calc R 1 H
C5 0.4812(4) 0.3056(4) 0.4814(2) 0.0503(9) Uani d . 1 C
H5 0.4631 0.3851 0.4275 0.060 Uiso calc R 1 H
C6 0.3931(3) 0.3032(3) 0.5602(2) 0.0351(7) Uani d . 1 C
C7 0.4202(3) 0.1834(3) 0.6419(2) 0.0380(8) Uani d . 1 C
H7 0.3647 0.1784 0.6961 0.046 Uiso calc R 1 H
C8 0.2770(3) 0.4268(3) 0.5516(2) 0.0356(7) Uani d . 1 C
H8 0.2646 0.4935 0.4912 0.043 Uiso calc R 1 H
C9 0.1844(3) 0.4611(3) 0.6166(2) 0.0326(7) Uani d . 1 C
C10 0.0725(3) 0.5965(3) 0.5861(2) 0.0366(8) Uani d . 1 C
C11 -0.0211(4) 0.8127(4) 0.4690(3) 0.0545(10) Uani d . 1 C
H11A 0.0073 0.8689 0.5060 0.065 Uiso calc R 1 H
H11B -0.1252 0.8000 0.4820 0.065 Uiso calc R 1 H
C12 -0.0091(5) 0.8860(4) 0.3659(3) 0.0693(12) Uani d . 1 C
H12A 0.0955 0.8916 0.3526 0.104 Uiso calc R 1 H
H12B -0.0684 0.9794 0.3489 0.104 Uiso calc R 1 H
H12C -0.0466 0.8345 0.3294 0.104 Uiso calc R 1 H
C13 0.1884(3) 0.2804(4) 0.9032(2) 0.0367(8) Uani d . 1 C
C14 0.1697(5) 0.1429(4) 0.9172(3) 0.0662(12) Uani d . 1 C
H14 0.1129 0.1233 0.8723 0.079 Uiso calc R 1 H
C15 0.2338(6) 0.0350(5) 0.9964(3) 0.0827(15) Uani d . 1 C
H15 0.2199 -0.0566 1.0049 0.099 Uiso calc R 1 H
C16 0.3183(5) 0.0627(5) 1.0629(3) 0.0729(13) Uani d . 1 C
H16 0.3629 -0.0104 1.1160 0.087 Uiso calc R 1 H
C17 0.3366(5) 0.1971(5) 1.0512(3) 0.0647(12) Uani d . 1 C
H17 0.3929 0.2157 1.0968 0.078 Uiso calc R 1 H
C18 0.2718(4) 0.3070(4) 0.9714(2) 0.0485(9) Uani d . 1 C
H18 0.2847 0.3986 0.9640 0.058 Uiso calc R 1 H
C19 0.1382(4) 0.5797(3) 0.8121(2) 0.0372(8) Uani d . 1 C
C20 0.2768(4) 0.6186(4) 0.7826(3) 0.0498(9) Uani d . 1 C
H20 0.3452 0.5620 0.7565 0.060 Uiso calc R 1 H
C21 0.3140(5) 0.7395(5) 0.7916(3) 0.0636(11) Uani d . 1 C
H21 0.4070 0.7644 0.7712 0.076 Uiso calc R 1 H
C22 0.2154(6) 0.8232(4) 0.8303(3) 0.0689(13) Uani d . 1 C
H22 0.2417 0.9042 0.8372 0.083 Uiso calc R 1 H
C23 0.0775(6) 0.7873(4) 0.8588(3) 0.0663(12) Uani d . 1 C
H23 0.0098 0.8450 0.8845 0.080 Uiso calc R 1 H
C24 0.0380(4) 0.6666(4) 0.8499(2) 0.0507(9) Uani d . 1 C
H24 -0.0560 0.6435 0.8693 0.061 Uiso calc R 1 H
C25 -0.0964(3) 0.4039(3) 0.8060(2) 0.0385(8) Uani d . 1 C
C26 -0.1716(4) 0.3835(4) 0.7314(3) 0.0485(9) Uani d . 1 C
H26 -0.1238 0.3899 0.6744 0.058 Uiso calc R 1 H
C27 -0.3162(4) 0.3540(4) 0.7411(3) 0.0650(12) Uani d . 1 C
H27 -0.3652 0.3392 0.6909 0.078 Uiso calc R 1 H
C28 -0.3884(5) 0.3461(5) 0.8239(4) 0.0746(14) Uani d . 1 C
H28 -0.4863 0.3258 0.8301 0.090 Uiso calc R 1 H
C29 -0.3168(5) 0.3680(5) 0.8980(3) 0.0699(13) Uani d . 1 C
H29 -0.3670 0.3645 0.9539 0.084 Uiso calc R 1 H
C30 -0.1712(4) 0.3951(4) 0.8897(3) 0.0530(10) Uani d . 1 C
H30 -0.1222 0.4077 0.9406 0.064 Uiso calc R 1 H

loop_
_atom_site_aniso_label
_atom_site_aniso_U_11
_atom_site_aniso_U_22
_atom_site_aniso_U_33
_atom_site_aniso_U_12
_atom_site_aniso_U_13
_atom_site_aniso_U_23
P1 0.0323(5) 0.0348(5) 0.0321(4) 0.0010(4) 0.0020(3) -0.0130(4)
O1 0.0580(17) 0.0592(18) 0.0711(19) 0.0181(14) 0.0140(14) -0.0206(15)
O2 0.0630(17) 0.0450(16) 0.0554(16) 0.0126(13) 0.0039(13) -0.0061(13)
O3 0.0495(14) 0.0367(13) 0.0400(13) 0.0054(11) 0.0043(11) -0.0083(11)
O4 0.0496(14) 0.0482(15) 0.0417(13) 0.0095(12) 0.0065(11) -0.0153(12)
N1 0.0389(15) 0.0304(15) 0.0362(15) 0.0027(12) 0.0027(12) -0.0122(12)
C1 0.058(3) 0.050(2) 0.081(3) 0.016(2) 0.003(2) -0.014(2)
C2 0.0364(18) 0.0376(19) 0.0446(19) -0.0036(15) -0.0002(15) -0.0134(16)
C3 0.0375(19) 0.047(2) 0.053(2) 0.0067(16) 0.0056(16) -0.0217(19)
C4 0.055(2) 0.066(3) 0.049(2) 0.007(2) 0.0192(19) -0.018(2)
C5 0.052(2) 0.047(2) 0.043(2) 0.0019(18) 0.0083(17) -0.0090(17)
C6 0.0330(17) 0.041(2) 0.0327(17) -0.0029(15) 0.0036(13) -0.0156(15)
C7 0.0374(18) 0.043(2) 0.0364(18) -0.0063(15) 0.0065(14) -0.0180(16)
C8 0.0405(18) 0.0336(18) 0.0310(17) -0.0012(14) 0.0025(14) -0.0110(14)
C9 0.0333(17) 0.0313(17) 0.0338(17) -0.0009(14) -0.0010(13) -0.0140(14)
C10 0.0363(18) 0.0388(19) 0.0344(18) -0.0031(15) 0.0013(14) -0.0129(16)
C11 0.060(2) 0.037(2) 0.056(2) 0.0094(18) -0.0063(19) -0.0104(18)
C12 0.089(3) 0.047(2) 0.054(2) 0.004(2) -0.010(2) 0.001(2)
C13 0.0366(18) 0.042(2) 0.0301(17) 0.0011(15) 0.0039(14) -0.0132(15)
C14 0.101(3) 0.045(2) 0.051(2) 0.001(2) -0.020(2) -0.020(2)
C15 0.134(4) 0.040(2) 0.062(3) 0.009(3) -0.020(3) -0.012(2)
C16 0.086(3) 0.062(3) 0.048(2) 0.021(3) -0.013(2) -0.004(2)
C17 0.061(3) 0.083(3) 0.042(2) -0.013(2) -0.0107(19) -0.009(2)
C18 0.048(2) 0.055(2) 0.039(2) -0.0106(18) -0.0002(16) -0.0094(18)
C19 0.0433(19) 0.0362(19) 0.0301(17) 0.0012(15) -0.0023(14) -0.0122(14)
C20 0.051(2) 0.045(2) 0.057(2) -0.0095(18) 0.0043(18) -0.0213(19)
C21 0.075(3) 0.061(3) 0.059(3) -0.028(2) -0.004(2) -0.018(2)
C22 0.114(4) 0.043(2) 0.054(3) -0.020(3) -0.011(3) -0.017(2)
C23 0.097(3) 0.046(3) 0.060(3) 0.006(2) 0.002(2) -0.034(2)
C24 0.056(2) 0.051(2) 0.046(2) 0.0021(18) 0.0036(17) -0.0225(18)
C25 0.0347(18) 0.0372(19) 0.0390(18) 0.0021(15) 0.0028(14) -0.0105(15)
C26 0.045(2) 0.051(2) 0.049(2) -0.0121(18) 0.0008(16) -0.0120(18)
C27 0.047(2) 0.063(3) 0.078(3) -0.014(2) -0.013(2) -0.010(2)
C28 0.037(2) 0.058(3) 0.109(4) -0.008(2) 0.005(2) 0.002(3)
C29 0.052(3) 0.071(3) 0.072(3) -0.005(2) 0.024(2) -0.005(2)
C30 0.046(2) 0.062(3) 0.048(2) -0.0014(19) 0.0095(17) -0.0178(19)

loop_
_atom_type_symbol
_atom_type_description
_atom_type_scat_dispersion_real
_atom_type_scat_dispersion_imag
_atom_type_scat_source
C C 0.0033 0.0016 'International Tables Vol C Tables 4.2.6.8 and 6.1.1.4'
H H 0.0000 0.0000 'International Tables Vol C Tables 4.2.6.8 and 6.1.1.4'
N N 0.0061 0.0033 'International Tables Vol C Tables 4.2.6.8 and 6.1.1.4'
O O 0.0106 0.0060 'International Tables Vol C Tables 4.2.6.8 and 6.1.1.4'
P P 0.1023 0.0942 'International Tables Vol C Tables 4.2.6.8 and 6.1.1.4'

loop_
_geom_angle_atom_site_label_1
_geom_angle_atom_site_label_2
_geom_angle_atom_site_label_3
_geom_angle
_geom_angle_publ_flag
N1 P1 C19 115.60(15) yes
N1 P1 C25 116.52(15) yes
C19 P1 C25 111.67(15) yes
N1 P1 C13 104.93(14) yes
C19 P1 C13 104.30(15) yes
C25 P1 C13 101.70(15) yes
C3 O1 C1 105.8(3) yes
C2 O2 C1 105.8(3) yes
C10 O3 C11 115.0(3) yes
C9 N1 P1 127.9(2) yes
O1 C1 O2 108.8(3) yes
O1 C1 H1A 109.9 ?
O2 C1 H1A 109.9 ?
O1 C1 H1B 109.9 ?
O2 C1 H1B 109.9 ?
H1A C1 H1B 108.3 ?
C7 C2 C3 122.8(3) ?
C7 C2 O2 128.0(3) ?
C3 C2 O2 109.2(3) ?
C4 C3 C2 121.7(3) ?
C4 C3 O1 127.9(3) ?
C2 C3 O1 110.4(3) ?
C3 C4 C5 116.9(3) ?
C3 C4 H4 121.6 ?
C5 C4 H4 121.6 ?
C4 C5 C6 122.6(3) ?
C4 C5 H5 118.7 ?
C6 C5 H5 118.7 ?
C5 C6 C7 119.0(3) ?
C5 C6 C8 116.9(3) ?
C7 C6 C8 124.1(3) ?
C2 C7 C6 117.0(3) ?
C2 C7 H7 121.5 ?
C6 C7 H7 121.5 ?
C9 C8 C6 130.8(3) ?
C9 C8 H8 114.6 ?
C6 C8 H8 114.6 ?
C8 C9 N1 124.0(3) yes
C8 C9 C10 118.8(3) yes
N1 C9 C10 117.2(3) yes
O4 C10 O3 122.3(3) ?
O4 C10 C9 122.3(3) ?
O3 C10 C9 115.4(3) ?
O3 C11 C12 109.1(3) ?
O3 C11 H11A 109.9 ?
C12 C11 H11A 109.9 ?
O3 C11 H11B 109.9 ?
C12 C11 H11B 109.9 ?
H11A C11 H11B 108.3 ?
C11 C12 H12A 109.5 ?
C11 C12 H12B 109.5 ?
H12A C12 H12B 109.5 ?
C11 C12 H12C 109.5 ?
H12A C12 H12C 109.5 ?
H12B C12 H12C 109.5 ?
C18 C13 C14 118.4(3) ?
C18 C13 P1 122.7(3) ?
C14 C13 P1 118.9(3) ?
C15 C14 C13 121.0(4) ?
C15 C14 H14 119.5 ?
C13 C14 H14 119.5 ?
C16 C15 C14 120.0(4) ?
C16 C15 H15 120.0 ?
C14 C15 H15 120.0 ?
C17 C16 C15 120.0(4) ?
C17 C16 H16 120.0 ?
C15 C16 H16 120.0 ?
C16 C17 C18 120.4(4) ?
C16 C17 H17 119.8 ?
C18 C17 H17 119.8 ?
C13 C18 C17 120.2(4) ?
C13 C18 H18 119.9 ?
C17 C18 H18 119.9 ?
C24 C19 C20 118.3(3) ?
C24 C19 P1 125.4(3) ?
C20 C19 P1 116.3(3) ?
C21 C20 C19 120.8(4) ?
C21 C20 H20 119.6 ?
C19 C20 H20 119.6 ?
C22 C21 C20 120.4(4) ?
C22 C21 H21 119.8 ?
C20 C21 H21 119.8 ?
C21 C22 C23 119.7(4) ?
C21 C22 H22 120.1 ?
C23 C22 H22 120.1 ?
C22 C23 C24 120.7(4) ?
C22 C23 H23 119.7 ?
C24 C23 H23 119.7 ?
C23 C24 C19 120.2(4) ?
C23 C24 H24 119.9 ?
C19 C24 H24 119.9 ?
C30 C25 C26 118.5(3) ?
C30 C25 P1 122.4(3) ?
C26 C25 P1 118.7(2) ?
C27 C26 C25 120.5(4) ?
C27 C26 H26 119.8 ?
C25 C26 H26 119.8 ?
C28 C27 C26 120.3(4) ?
C28 C27 H27 119.8 ?
C26 C27 H27 119.8 ?
C27 C28 C29 120.1(4) ?
C27 C28 H28 119.9 ?
C29 C28 H28 119.9 ?
C28 C29 C30 120.0(4) ?
C28 C29 H29 120.0 ?
C30 C29 H29 120.0 ?
C29 C30 C25 120.6(4) ?
C29 C30 H30 119.7 ?
C25 C30 H30 119.7 ?

loop_
_geom_bond_atom_site_label_1
_geom_bond_atom_site_label_2
_geom_bond_distance
_geom_bond_publ_flag
P1 N1 1.573(3) yes
P1 C13 1.820(3) yes
P1 C19 1.811(3) yes
P1 C25 1.816(3) yes
O1 C1 1.407(5) yes
O1 C3 1.374(4) yes
O2 C1 1.426(4) yes
O2 C2 1.376(4) yes
O3 C10 1.335(4) yes
O3 C11 1.451(4) yes
O4 C10 1.209(3) yes
N1 C9 1.389(4) yes
C1 H1A 0.9700 ?
C1 H1B 0.9700 ?
C2 C7 1.369(4) ?
C2 C3 1.372(5) ?
C3 C4 1.355(5) ?
C4 C5 1.389(5) ?
C4 H4 0.9300 ?
C5 C6 1.396(4) ?
C5 H5 0.9300 ?
C6 C7 1.407(4) ?
C6 C8 1.455(4) ?
C7 H7 0.9300 ?
C8 C9 1.351(4) ?
C8 H8 0.9300 ?
C9 C10 1.495(4) ?
C11 C12 1.485(5) ?
C11 H11A 0.9700 ?
C11 H11B 0.9700 ?
C12 H12A 0.9600 ?
C12 H12B 0.9600 ?
C12 H12C 0.9600 ?
C13 C18 1.381(5) ?
C13 C14 1.386(5) ?
C14 C15 1.375(5) ?
C14 H14 0.9300 ?
C15 C16 1.373(6) ?
C15 H15 0.9300 ?
C16 C17 1.360(6) ?
C16 H16 0.9300 ?
C17 C18 1.391(5) ?
C17 H17 0.9300 ?
C18 H18 0.9300 ?
C19 C24 1.385(4) ?
C19 C20 1.389(5) ?
C20 C21 1.373(5) ?
C20 H20 0.9300 ?
C21 C22 1.364(6) ?
C21 H21 0.9300 ?
C22 C23 1.371(6) ?
C22 H22 0.9300 ?
C23 C24 1.378(5) ?
C23 H23 0.9300 ?
C24 H24 0.9300 ?
C25 C30 1.386(4) ?
C25 C26 1.387(5) ?
C26 C27 1.372(5) ?
C26 H26 0.9300 ?
C27 C28 1.365(6) ?
C27 H27 0.9300 ?
C28 C29 1.372(6) ?
C28 H28 0.9300 ?
C29 C30 1.373(5) ?
C29 H29 0.9300 ?
C30 H30 0.9300 ?

loop_
_geom_torsion_atom_site_label_1
_geom_torsion_atom_site_label_2
_geom_torsion_atom_site_label_3
_geom_torsion_atom_site_label_4
_geom_torsion
C19 P1 N1 C9 -52.6(3)
C25 P1 N1 C9 81.6(3)
C13 P1 N1 C9 -166.8(3)
C3 O1 C1 O2 2.8(4)
C2 O2 C1 O1 -2.6(4)
C1 O2 C2 C7 -178.0(4)
C1 O2 C2 C3 1.4(4)
C7 C2 C3 C4 -0.3(6)
O2 C2 C3 C4 -179.7(3)
C7 C2 C3 O1 179.8(3)
O2 C2 C3 O1 0.4(4)
C1 O1 C3 C4 178.1(4)
C1 O1 C3 C2 -1.9(4)
C2 C3 C4 C5 -0.3(6)
O1 C3 C4 C5 179.6(4)
C3 C4 C5 C6 0.4(6)
C4 C5 C6 C7 0.2(5)
C4 C5 C6 C8 -179.5(3)
C3 C2 C7 C6 0.8(5)
O2 C2 C7 C6 -179.9(3)
C5 C6 C7 C2 -0.7(5)
C8 C6 C7 C2 178.9(3)
C5 C6 C8 C9 -173.6(3)
C7 C6 C8 C9 6.7(5)
C6 C8 C9 N1 1.3(5)
C6 C8 C9 C10 -178.8(3)
P1 N1 C9 C8 169.2(3)
P1 N1 C9 C10 -10.6(4)
C11 O3 C10 O4 4.0(5)
C11 O3 C10 C9 -175.2(3)
C8 C9 C10 O4 177.8(3)
N1 C9 C10 O4 -2.4(5)
C8 C9 C10 O3 -3.1(4)
N1 C9 C10 O3 176.8(3)
C10 O3 C11 C12 -176.3(3)
N1 P1 C13 C18 116.0(3)
C19 P1 C13 C18 -5.9(3)
C25 P1 C13 C18 -122.1(3)
N1 P1 C13 C14 -63.6(3)
C19 P1 C13 C14 174.4(3)
C25 P1 C13 C14 58.2(3)
C18 C13 C14 C15 -0.7(6)
P1 C13 C14 C15 179.0(4)
C13 C14 C15 C16 -0.2(7)
C14 C15 C16 C17 1.0(7)
C15 C16 C17 C18 -0.8(7)
C14 C13 C18 C17 0.9(5)
P1 C13 C18 C17 -178.8(3)
C16 C17 C18 C13 -0.1(6)
N1 P1 C19 C24 151.1(3)
C25 P1 C19 C24 14.8(3)
C13 P1 C19 C24 -94.2(3)
N1 P1 C19 C20 -28.1(3)
C25 P1 C19 C20 -164.4(2)
C13 P1 C19 C20 86.6(3)
C24 C19 C20 C21 0.6(5)
P1 C19 C20 C21 179.8(3)
C19 C20 C21 C22 0.4(6)
C20 C21 C22 C23 -1.0(6)
C21 C22 C23 C24 0.7(6)
C22 C23 C24 C19 0.2(6)
C20 C19 C24 C23 -0.9(5)
P1 C19 C24 C23 179.9(3)
N1 P1 C25 C30 160.6(3)
C19 P1 C25 C30 -63.5(3)
C13 P1 C25 C30 47.2(3)
N1 P1 C25 C26 -11.1(3)
C19 P1 C25 C26 124.7(3)
C13 P1 C25 C26 -124.6(3)
C30 C25 C26 C27 -0.6(5)
P1 C25 C26 C27 171.5(3)
C25 C26 C27 C28 0.8(6)
C26 C27 C28 C29 0.1(7)
C27 C28 C29 C30 -1.3(7)
C28 C29 C30 C25 1.5(6)
C26 C25 C30 C29 -0.6(6)
P1 C25 C30 C29 -172.3(3)

loop_
_cod_related_entry_id
_cod_related_entry_database
_cod_related_entry_code
1 ChemSpider 9905463
